data_7100244
loop_
_publ_author_name
'Andy Holmes'
'Richard M. W. Friend'
'Anna Hayer'
'K. Anna'
'Chris S.K. Mak'
'Sofia I. Pascu'
'S.E. Watkins'

_publ_section_title
;
Blue-to-green electrophosphorescence of iridium-based
cyclometallated materials
;
_journal_name_full 'Chemical Communications'
_journal_paper_doi 10.1039/b508695g
_journal_year 2005
_chemical_formula_moiety ' C30 H16 F7 Ir1 N6 '
_chemical_formula_sum 'C30 H16 F7 Ir N6'
_chemical_formula_weight 785.70
_space_group_IT_number 15
_symmetry_cell_setting monoclinic
_symmetry_space_group_name_Hall '-C 2yc'
_symmetry_space_group_name_H-M 'C 1 2/c 1'
_cell_angle_alpha 90
_cell_angle_beta 91.6550(10)
_cell_angle_gamma 90
_cell_formula_units_Z 8
_cell_length_a 31.9711(13)
_cell_length_b 10.4764(4)
_cell_length_c 15.9719(7)
_cell_measurement_temperature 150
_cell_volume 5347.4(4)
_diffrn_ambient_temperature 150(2)
_exptl_crystal_density_diffrn 1.952
_cod_depositor_comments
;
The following automatic conversions were performed:
'_symmetry_cell_setting' value 'Monoclinic' changed to 'monoclinic'
according to '/home/saulius/struct/CIF-dictionaries/cif_core.dic'
dictionary named 'cif_core.dic' version 2.4.1 from 2010-06-29.

Automatic conversion script
Id: cif_fix_enum 1527 2010-12-29 10:47:43Z saulius 
;
_cod_original_sg_symbol_H-M 'C 2/c'
_cod_original_formula_sum ' C30 H16 F7 Ir1 N6 '
_cod_database_code 7100244

loop_
_symmetry_equiv_pos_as_xyz
x,y,z
-x,-y,-z
x+1/2,y+1/2,z
-x+1/2,-y+1/2,-z
-x,y,-z+1/2
x,-y,z+1/2
-x+1/2,y+1/2,-z+1/2
x+1/2,-y+1/2,z+1/2

loop_
_atom_site_label
_atom_site_type_symbol
_atom_site_fract_x
_atom_site_fract_y
_atom_site_fract_z
_atom_site_U_iso_or_equiv
_atom_site_occupancy
_atom_site_adp_type
_atom_site_refinement_flags_posn
_atom_site_refinement_flags_adp
_atom_site_refinement_flags_occupancy
_atom_site_disorder_assembly
_atom_site_disorder_group
_atom_site_attached_hydrogens
Ir1 Ir 0.1191249(18) 0.246058(5) 0.105308(4) 0.0237 1.0000 Uani . . . . . .
N1 N 0.15145(5) 0.41933(15) 0.12855(11) 0.0298 1.0000 Uani . . . . . .
N2 N 0.16924(5) 0.51302(16) 0.08292(11) 0.0330 1.0000 Uani . . . . . .
N3 N 0.18091(6) 0.55482(18) 0.22177(13) 0.0391 1.0000 Uani . . . . . .
N4 N 0.06088(5) 0.32255(15) 0.11757(11) 0.0270 1.0000 Uani . . . . . .
N5 N 0.12618(6) 0.25127(14) 0.24110(14) 0.0296 1.0000 Uani . . . . . .
N6 N 0.17591(5) 0.16374(16) 0.08415(11) 0.0289 1.0000 Uani . . . . . .
C2 C 0.20460(7) 0.1360(2) 0.14563(14) 0.0384 1.0000 Uani . . . . . .
C3 C 0.24359(8) 0.0884(3) 0.12830(17) 0.0460 1.0000 Uani . . . . . .
C4 C 0.25380(8) 0.0670(3) 0.04632(18) 0.0495 1.0000 Uani . . . . . .
C5 C 0.22442(8) 0.0936(3) -0.01727(16) 0.0439 1.0000 Uani . . . . . .
C6 C 0.18532(6) 0.14303(19) 0.00250(13) 0.0327 1.0000 Uani . . . . . .
C7 C 0.15215(6) 0.18392(19) -0.05656(13) 0.0315 1.0000 Uani . . . . . .
C8 C 0.15255(8) 0.1685(2) -0.14338(14) 0.0406 1.0000 Uani . . . . . .
C9 C 0.12083(9) 0.2104(3) -0.19682(15) 0.0428 1.0000 Uani . . . . . .
C10 C 0.08735(8) 0.2706(2) -0.15901(15) 0.0391 1.0000 Uani . . . . . .
C11 C 0.08481(7) 0.2876(2) -0.07343(14) 0.0325 1.0000 Uani . . . . . .
C12 C 0.11708(7) 0.24362(15) -0.02058(15) 0.0267 1.0000 Uani . . . . . .
C13 C 0.08462(6) 0.08568(16) 0.10142(12) 0.0268 1.0000 Uani . . . . . .
C14 C 0.09870(7) -0.04083(17) 0.09247(13) 0.0322 1.0000 Uani . . . . . .
C15 C 0.07040(8) -0.13951(18) 0.09445(15) 0.0395 1.0000 Uani . . . . . .
C16 C 0.02814(8) -0.1232(2) 0.1036(2) 0.0530 1.0000 Uani . . . . . .
C17 C 0.01435(8) 0.0009(2) 0.1118(2) 0.0491 1.0000 Uani . . . . . .
C18 C 0.04097(7) 0.10619(18) 0.10975(15) 0.0341 1.0000 Uani . . . . . .
C19 C 0.02831(7) 0.23960(17) 0.11865(17) 0.0342 1.0000 Uani . . . . . .
C21 C 0.05357(7) 0.44913(18) 0.12461(15) 0.0360 1.0000 Uani . . . . . .
C22 C 0.01376(8) 0.4978(2) 0.1342(2) 0.0496 1.0000 Uani . . . . . .
C23 C -0.01973(9) 0.4148(2) 0.1342(3) 0.0591 1.0000 Uani . . . . . .
C24 C -0.01234(8) 0.2853(3) 0.1264(2) 0.0549 1.0000 Uani . . . . . .
C26 C 0.11405(7) 0.1600(2) 0.29444(14) 0.0359 1.0000 Uani . . . . . .
C27 C 0.11855(9) 0.1737(3) 0.38029(17) 0.0477 1.0000 Uani . . . . . .
C28 C 0.13478(10) 0.2875(4) 0.41420(18) 0.0545 1.0000 Uani . . . . . .
C29 C 0.14763(8) 0.3817(3) 0.35862(16) 0.0496 1.0000 Uani . . . . . .
C30 C 0.14396(7) 0.3589(2) 0.27325(13) 0.0338 1.0000 Uani . . . . . .
C31 C 0.15876(6) 0.44736(19) 0.20994(13) 0.0329 1.0000 Uani . . . . . .
C33 C 0.18636(7) 0.58910(19) 0.14196(15) 0.0359 1.0000 Uani . . . . . .
C35 C 0.21045(8) 0.7063(3) 0.12069(18) 0.0439 1.0000 Uani . . . . . .
F1 F -0.02712(5) 0.01735(16) 0.12272(19) 0.0875 1.0000 Uani . . . . . .
F2 F 0.08473(7) -0.26100(11) 0.08748(15) 0.0555 1.0000 Uani . . . . . .
F3 F 0.05554(6) 0.31306(18) -0.21012(10) 0.0579 1.0000 Uani . . . . . .
F4 F 0.18462(6) 0.1072(2) -0.17942(10) 0.0697 1.0000 Uani . . . . . .
F5 F 0.21362(12) 0.7218(3) 0.03858(18) 0.1053 1.0000 Uani . . . . . .
F6 F 0.19250(9) 0.81026(18) 0.1450(2) 0.1093 1.0000 Uani . . . . . .
F7 F 0.24854(8) 0.7041(3) 0.1501(2) 0.1177 1.0000 Uani . . . . . .
H21 H 0.1973 0.1506 0.2053 0.0460 1.0000 Uiso . . . . . .
H31 H 0.2643 0.0695 0.1749 0.0551 1.0000 Uiso . . . . . .
H41 H 0.2820 0.0328 0.0327 0.0594 1.0000 Uiso . . . . . .
H51 H 0.2313 0.0774 -0.0770 0.0528 1.0000 Uiso . . . . . .
H91 H 0.1218 0.1983 -0.2588 0.0514 1.0000 Uiso . . . . . .
H111 H 0.0600 0.3312 -0.0497 0.0389 1.0000 Uiso . . . . . .
H141 H 0.1291 -0.0588 0.0847 0.0387 1.0000 Uiso . . . . . .
H161 H 0.0084 -0.1973 0.1043 0.0636 1.0000 Uiso . . . . . .
H211 H 0.0777 0.5096 0.1228 0.0432 1.0000 Uiso . . . . . .
H221 H 0.0093 0.5917 0.1410 0.0595 1.0000 Uiso . . . . . .
H231 H -0.0489 0.4477 0.1397 0.0712 1.0000 Uiso . . . . . .
H241 H -0.0363 0.2240 0.1263 0.0661 1.0000 Uiso . . . . . .
H261 H 0.1014 0.0797 0.2712 0.0431 1.0000 Uiso . . . . . .
H271 H 0.1103 0.1026 0.4181 0.0572 1.0000 Uiso . . . . . .
H281 H 0.1371 0.3007 0.4762 0.0654 1.0000 Uiso . . . . . .
H291 H 0.1593 0.4645 0.3801 0.0595 1.0000 Uiso . . . . . .

loop_
_atom_site_aniso_label
_atom_site_aniso_U_11
_atom_site_aniso_U_22
_atom_site_aniso_U_33
_atom_site_aniso_U_23
_atom_site_aniso_U_13
_atom_site_aniso_U_12
Ir1 0.02261(5) 0.02460(5) 0.02375(6) -0.00098(2) 0.00053(3) 0.00163(2)
N1 0.0269(8) 0.0302(7) 0.0324(9) -0.0008(6) 0.0030(6) -0.0013(6)
N2 0.0288(8) 0.0341(7) 0.0364(9) 0.0015(6) 0.0057(7) -0.0014(6)
N3 0.0332(9) 0.0420(9) 0.0422(10) -0.0085(7) 0.0001(8) -0.0097(7)
N4 0.0245(8) 0.0243(6) 0.0324(9) -0.0005(6) 0.0018(6) 0.0023(6)
N5 0.0238(8) 0.0374(9) 0.0276(9) 0.0017(6) 0.0024(6) 0.0017(5)
N6 0.0256(8) 0.0330(7) 0.0280(8) -0.0004(6) -0.0006(6) 0.0046(6)
C2 0.0330(11) 0.0464(11) 0.0356(12) -0.0011(8) -0.0002(8) 0.0105(8)
C3 0.0321(11) 0.0609(14) 0.0446(13) -0.0010(10) -0.0045(9) 0.0140(10)
C4 0.0312(12) 0.0659(15) 0.0515(16) -0.0071(12) 0.0004(11) 0.0173(10)
C5 0.0329(11) 0.0613(13) 0.0377(12) -0.0047(10) 0.0070(9) 0.0153(9)
C6 0.0276(9) 0.0361(8) 0.0343(11) -0.0031(7) 0.0026(7) 0.0066(7)
C7 0.0293(9) 0.0354(8) 0.0297(10) -0.0011(7) 0.0007(8) 0.0029(7)
C8 0.0400(12) 0.0517(12) 0.0303(11) -0.0040(8) 0.0042(9) 0.0103(9)
C9 0.0476(14) 0.0551(12) 0.0258(10) -0.0030(9) 0.0018(10) 0.0070(11)
C10 0.0436(12) 0.0443(10) 0.0291(10) 0.0028(8) -0.0037(9) 0.0080(9)
C11 0.0322(10) 0.0341(8) 0.0310(10) -0.0009(7) -0.0016(8) 0.0056(7)
C12 0.0257(9) 0.0271(9) 0.0272(9) -0.0005(6) 0.0001(7) -0.0010(6)
C13 0.0318(10) 0.0243(7) 0.0243(9) 0.0014(6) 0.0000(7) 0.0020(6)
C14 0.0386(10) 0.0271(8) 0.0310(10) -0.0010(6) 0.0034(8) 0.0027(7)
C15 0.0521(13) 0.0230(8) 0.0435(12) 0.0015(7) 0.0058(10) 0.0025(8)
C16 0.0475(14) 0.0266(9) 0.085(2) -0.0005(10) 0.0056(13) -0.0064(9)
C17 0.0310(11) 0.0344(10) 0.082(2) 0.0004(11) 0.0067(11) -0.0048(8)
C18 0.0295(10) 0.0254(8) 0.0476(12) -0.0012(7) 0.0027(8) 0.0003(7)
C19 0.0266(9) 0.0287(8) 0.0476(12) 0.0003(7) 0.0059(8) 0.0010(6)
C21 0.0294(10) 0.0251(8) 0.0535(13) -0.0020(8) 0.0023(9) 0.0015(6)
C22 0.0376(13) 0.0307(10) 0.081(2) -0.0058(11) 0.0045(12) 0.0090(8)
C23 0.0327(13) 0.0393(11) 0.106(3) -0.0049(14) 0.0126(14) 0.0103(9)
C24 0.0279(11) 0.0363(10) 0.101(2) 0.0000(13) 0.0105(12) 0.0019(9)
C26 0.0316(10) 0.0441(10) 0.0320(11) 0.0063(8) 0.0030(8) -0.0008(8)
C27 0.0448(14) 0.0613(14) 0.0369(14) 0.0099(11) 0.0032(11) -0.0037(11)
C28 0.0437(15) 0.0894(18) 0.0304(12) -0.0006(13) -0.0017(11) -0.0102(15)
C29 0.0434(14) 0.0709(16) 0.0344(12) -0.0098(11) 0.0017(10) -0.0163(12)
C30 0.0277(9) 0.0453(10) 0.0284(10) -0.0019(7) 0.0018(7) -0.0043(7)
C31 0.0280(9) 0.0378(9) 0.0328(11) -0.0045(7) 0.0012(8) -0.0041(7)
C33 0.0267(9) 0.0355(9) 0.0454(12) -0.0025(8) 0.0003(8) -0.0043(7)
C35 0.0364(12) 0.0445(12) 0.0509(15) 0.0006(10) 0.0036(10) -0.0092(9)
F1 0.0365(9) 0.0428(8) 0.184(3) -0.0003(11) 0.0223(11) -0.0081(7)
F2 0.0703(12) 0.0243(6) 0.0725(12) -0.0032(5) 0.0146(9) 0.0046(5)
F3 0.0601(10) 0.0782(11) 0.0344(8) -0.0002(7) -0.0146(7) 0.0255(8)
F4 0.0608(10) 0.1117(15) 0.0371(8) -0.0128(9) 0.0092(7) 0.0351(10)
F5 0.139(3) 0.1096(16) 0.0683(15) 0.0056(14) 0.0247(16) -0.0775(19)
F6 0.117(2) 0.0364(9) 0.179(3) 0.0036(12) 0.0696(19) -0.0088(10)
F7 0.0606(14) 0.1021(17) 0.187(3) 0.062(2) -0.0470(17) -0.0492(14)

loop_
_geom_bond_atom_site_label_1
_geom_bond_site_symmetry_1
_geom_bond_atom_site_label_2
_geom_bond_site_symmetry_2
_geom_bond_distance
_geom_bond_publ_flag
Ir1 . N1 . 2.1163(16) yes
Ir1 . N4 . 2.0419(16) yes
Ir1 . N5 . 2.175(2) yes
Ir1 . N6 . 2.0468(17) yes
Ir1 . C12 . 2.010(2) yes
Ir1 . C13 . 2.0099(19) yes
N1 . N2 . 1.357(2) yes
N1 . C31 . 1.347(3) yes
N2 . C33 . 1.339(3) yes
N3 . C31 . 1.340(3) yes
N3 . C33 . 1.340(3) yes
N4 . C19 . 1.357(3) yes
N4 . C21 . 1.352(2) yes
N5 . C26 . 1.345(3) yes
N5 . C30 . 1.357(3) yes
N6 . C2 . 1.356(3) yes
N6 . C6 . 1.364(3) yes
C2 . C3 . 1.378(3) yes
C2 . H21 . 1.000 no
C3 . C4 . 1.377(4) yes
C3 . H31 . 1.000 no
C4 . C5 . 1.392(4) yes
C4 . H41 . 1.000 no
C5 . C6 . 1.397(3) yes
C5 . H51 . 1.000 no
C6 . C7 . 1.463(3) yes
C7 . C8 . 1.396(3) yes
C7 . C12 . 1.420(3) yes
C8 . C9 . 1.378(4) yes
C8 . F4 . 1.353(3) yes
C9 . C10 . 1.395(4) yes
C9 . H91 . 1.000 no
C10 . C11 . 1.383(3) yes
C10 . F3 . 1.360(3) yes
C11 . C12 . 1.392(3) yes
C11 . H111 . 1.000 no
C13 . C14 . 1.408(2) yes
C13 . C18 . 1.422(3) yes
C14 . C15 . 1.375(3) yes
C14 . H141 . 1.000 no
C15 . C16 . 1.374(4) yes
C15 . F2 . 1.358(2) yes
C16 . C17 . 1.381(3) yes
C16 . H161 . 1.000 no
C17 . C18 . 1.394(3) yes
C17 . F1 . 1.353(3) yes
C18 . C19 . 1.463(3) yes
C19 . C24 . 1.394(3) yes
C21 . C22 . 1.384(3) yes
C21 . H211 . 1.000 no
C22 . C23 . 1.380(4) yes
C22 . H221 . 1.000 no
C23 . C24 . 1.384(4) yes
C23 . H231 . 1.000 no
C24 . H241 . 1.000 no
C26 . C27 . 1.382(4) yes
C26 . H261 . 1.000 no
C27 . C28 . 1.403(5) yes
C27 . H271 . 1.000 no
C28 . C29 . 1.398(4) yes
C28 . H281 . 1.000 no
C29 . C30 . 1.386(3) yes
C29 . H291 . 1.000 no
C30 . C31 . 1.461(3) yes
C33 . C35 . 1.494(3) yes
C35 . F5 . 1.328(4) yes
C35 . F6 . 1.296(4) yes
C35 . F7 . 1.292(4) yes
